data_1554363
loop_
_publ_author_name
'Jin, Liqun'
'Wei, Wei'
'Sun, Nan'
'Hu, Baoxiang'
'Shen, Zhenlu'
'Hu, Xinquan'

_publ_section_title
;
 Unsymmetrical CNN-palladacycles with geometry-constrained iminopyridyl
 ligands: an efficient precatalyst in Suzuki coupling for accessing
 1,1-diarylalkanes from secondary benzylic bromides
;
_journal_issue 16
_journal_name_full 'Organic Chemistry Frontiers'
_journal_page_first 2484
_journal_paper_doi 10.1039/C8QO00517F
_journal_volume 5
_journal_year 2018
_chemical_formula_sum 'C28 H28 Cl F3 N2 Pd'
_chemical_formula_weight 591.37
_space_group_crystal_system orthorhombic
_space_group_IT_number 61
_space_group_name_Hall '-P 2ac 2ab'
_space_group_name_H-M_alt 'P b c a'
_atom_sites_solution_hydrogens geom
_audit_creation_method SHELXL-2018/3
_audit_update_record
;
2018-05-21 deposited with the CCDC.
2018-07-12 downloaded from the CCDC.
;
_cell_angle_alpha 90
_cell_angle_beta 90
_cell_angle_gamma 90
_cell_formula_units_Z 8
_cell_length_a 18.6245(7)
_cell_length_b 13.7023(6)
_cell_length_c 22.6048(11)
_cell_measurement_reflns_used 9950
_cell_measurement_temperature 153(2)
_cell_measurement_theta_max 27.50
_cell_measurement_theta_min 2.58
_cell_volume 5768.7(4)
_computing_structure_refinement 'SHELXL-2018/3 (Sheldrick, 2018)'
_computing_structure_solution 'SHELXT 2014/5 (Sheldrick, 2014)'
_diffrn_ambient_temperature 153(2)
_diffrn_measured_fraction_theta_full 0.995
_diffrn_measured_fraction_theta_max 0.995
_diffrn_measurement_device_type 'Bruker APEX-II CCD'
_diffrn_measurement_method '\f and \w scans'
_diffrn_radiation_type MoK\a
_diffrn_radiation_wavelength 0.71073
_diffrn_reflns_av_R_equivalents 0.0805
_diffrn_reflns_av_unetI/netI 0.0621
_diffrn_reflns_Laue_measured_fraction_full 0.995
_diffrn_reflns_Laue_measured_fraction_max 0.995
_diffrn_reflns_limit_h_max 22
_diffrn_reflns_limit_h_min -22
_diffrn_reflns_limit_k_max 11
_diffrn_reflns_limit_k_min -16
_diffrn_reflns_limit_l_max 26
_diffrn_reflns_limit_l_min -26
_diffrn_reflns_number 30851
_diffrn_reflns_point_group_measured_fraction_full 0.995
_diffrn_reflns_point_group_measured_fraction_max 0.995
_diffrn_reflns_theta_full 25.010
_diffrn_reflns_theta_max 25.010
_diffrn_reflns_theta_min 2.053
_exptl_absorpt_coefficient_mu 0.773
_exptl_crystal_density_diffrn 1.362
_exptl_crystal_F_000 2400
_exptl_crystal_size_max 0.220
_exptl_crystal_size_mid 0.190
_exptl_crystal_size_min 0.180
_refine_diff_density_max 1.149
_refine_diff_density_min -1.738
_refine_diff_density_rms 0.154
_refine_ls_extinction_method none
_refine_ls_goodness_of_fit_ref 1.052
_refine_ls_hydrogen_treatment constr
_refine_ls_matrix_type full
_refine_ls_number_parameters 356
_refine_ls_number_reflns 5073
_refine_ls_number_restraints 42
_refine_ls_restrained_S_all 1.055
_refine_ls_R_factor_all 0.0752
_refine_ls_R_factor_gt 0.0525
_refine_ls_shift/su_max 0.006
_refine_ls_shift/su_mean 0.000
_refine_ls_structure_factor_coef Fsqd
_refine_ls_weighting_details 'w=1/[\s^2^(Fo^2^)+(0.1076P)^2^+4.2082P] where P=(Fo^2^+2Fc^2^)/3'
_refine_ls_weighting_scheme calc
_refine_ls_wR_factor_gt 0.1484
_refine_ls_wR_factor_ref 0.1683
_reflns_Friedel_coverage 0.000
_reflns_number_gt 3834
_reflns_number_total 5073
_reflns_threshold_expression 'I > 2\s(I)'
_cod_data_source_file c8qo00517f2.cif
_cod_data_source_block 1_a_sq
_cod_database_code 1554363
_shelx_shelxl_version_number 2018/3
_shelx_space_group_comment
;
The symmetry employed for this shelxl refinement is uniquely defined
by the following loop, which should always be used as a source of
symmetry information in preference to the above space-group names.
They are only intended as comments.
;
_shelx_estimated_absorpt_t_min 0.848
_shelx_estimated_absorpt_t_max 0.873

loop_
_space_group_symop_operation_xyz
'x, y, z'
'-x+1/2, -y, z+1/2'
'-x, y+1/2, -z+1/2'
'x+1/2, -y+1/2, -z'
'-x, -y, -z'
'x-1/2, y, -z-1/2'
'x, -y-1/2, z-1/2'
'-x-1/2, y-1/2, z'

loop_
_atom_site_label
_atom_site_type_symbol
_atom_site_fract_x
_atom_site_fract_y
_atom_site_fract_z
_atom_site_U_iso_or_equiv
_atom_site_adp_type
_atom_site_occupancy
_atom_site_site_symmetry_order
_atom_site_calc_flag
_atom_site_refinement_flags_posn
_atom_site_refinement_flags_adp
_atom_site_refinement_flags_occupancy
_atom_site_disorder_assembly
_atom_site_disorder_group
C27 C 0.3981(3) 0.9237(4) 0.7019(3) 0.0396(14) Uani 1 1 d . . . . .
H27A H 0.353593 0.955852 0.714262 0.059 Uiso 1 1 calc R U . . .
H27B H 0.410119 0.943715 0.661452 0.059 Uiso 1 1 calc R U . . .
H27C H 0.437155 0.942548 0.728649 0.059 Uiso 1 1 calc R U . . .
C25 C 0.3881(3) 0.8132(3) 0.7039(2) 0.0229(10) Uani 1 1 d . . . . .
H25 H 0.433109 0.782457 0.688587 0.028 Uiso 1 1 calc R U . . .
C26 C 0.3259(3) 0.7818(4) 0.6630(2) 0.0304(12) Uani 1 1 d . . . . .
H26A H 0.320744 0.710613 0.664307 0.046 Uiso 1 1 calc R U . . .
H26B H 0.336308 0.802323 0.622388 0.046 Uiso 1 1 calc R U . . .
H26C H 0.281224 0.812389 0.676379 0.046 Uiso 1 1 calc R U . . .
C17 C 0.3754(2) 0.7744(4) 0.7659(2) 0.0215(10) Uani 1 1 d . . . . .
C18 C 0.3300(3) 0.8218(4) 0.8056(2) 0.0268(11) Uani 1 1 d . . . . .
H18 H 0.308084 0.881495 0.794126 0.032 Uiso 1 1 calc R U . . .
C19 C 0.3160(3) 0.7848(4) 0.8607(2) 0.0286(12) Uani 1 1 d . . . . .
H19 H 0.286874 0.820771 0.887518 0.034 Uiso 1 1 calc R U . . .
C20 C 0.3435(3) 0.6965(4) 0.8775(2) 0.0294(12) Uani 1 1 d . . . . .
H20 H 0.331724 0.670408 0.915225 0.035 Uiso 1 1 calc R U . . .
C21 C 0.3890(3) 0.6444(4) 0.8398(2) 0.0241(11) Uani 1 1 d . . . . .
C16 C 0.4053(2) 0.6859(3) 0.7849(2) 0.0200(10) Uani 1 1 d . . . . .
C22 C 0.4195(3) 0.5443(4) 0.8571(2) 0.0311(13) Uani 1 1 d . . . . .
H22 H 0.447987 0.519214 0.822858 0.037 Uiso 1 1 calc R U . . .
C23 C 0.4695(3) 0.5533(5) 0.9094(3) 0.0465(15) Uani 1 1 d . . . . .
H23A H 0.509413 0.596777 0.899170 0.070 Uiso 1 1 calc R U . . .
H23B H 0.488357 0.488709 0.919661 0.070 Uiso 1 1 calc R U . . .
H23C H 0.443253 0.580210 0.943213 0.070 Uiso 1 1 calc R U . . .
C24 C 0.3582(3) 0.4703(4) 0.8696(3) 0.0434(15) Uani 1 1 d . . . . .
H24A H 0.378891 0.406119 0.878317 0.065 Uiso 1 1 calc R U . . .
H24B H 0.327031 0.465432 0.834801 0.065 Uiso 1 1 calc R U . . .
H24C H 0.329957 0.492575 0.903616 0.065 Uiso 1 1 calc R U . . .
C14 C 0.5180(2) 0.6600(3) 0.7420(2) 0.0206(10) Uani 1 1 d . . . . .
C13 C 0.5550(3) 0.7365(4) 0.7794(2) 0.0279(12) Uani 1 1 d . . . . .
H13A H 0.530903 0.741257 0.818343 0.033 Uiso 1 1 calc R U . . .
H13B H 0.551477 0.800822 0.759699 0.033 Uiso 1 1 calc R U . . .
C12 C 0.6346(2) 0.7096(4) 0.7884(2) 0.0312(12) Uani 1 1 d . . . . .
H12A H 0.658505 0.761291 0.811819 0.037 Uiso 1 1 calc R U . . .
H12B H 0.637941 0.647798 0.810855 0.037 Uiso 1 1 calc R U . . .
C11 C 0.6726(3) 0.6982(4) 0.7303(2) 0.0324(12) Uani 1 1 d . . . . .
H11A H 0.721748 0.673428 0.737649 0.039 Uiso 1 1 calc R U . . .
H11B H 0.676968 0.763062 0.711298 0.039 Uiso 1 1 calc R U . . .
C10 C 0.6348(3) 0.6302(4) 0.6889(2) 0.0271(12) Uani 1 1 d . . . . .
C9 C 0.6677(3) 0.5825(4) 0.6411(2) 0.0307(12) Uani 1 1 d . . . . .
H9 H 0.717144 0.593951 0.633258 0.037 Uiso 1 1 calc R U . . .
C8 C 0.6305(3) 0.5203(4) 0.6058(2) 0.0301(12) Uani 1 1 d . . . . .
H8 H 0.653866 0.489168 0.573593 0.036 Uiso 1 1 calc R U . . .
C7 C 0.5572(3) 0.5017(4) 0.6169(2) 0.0242(11) Uani 1 1 d . . . . .
C15 C 0.5636(2) 0.6112(4) 0.6972(2) 0.0200(10) Uani 1 1 d . . . . .
C6 C 0.5063(3) 0.4351(4) 0.5873(2) 0.0262(11) Uani 1 1 d . . . . .
C1 C 0.4355(3) 0.4346(4) 0.6106(2) 0.0242(11) Uani 1 1 d . . . . .
C2 C 0.3846(3) 0.3776(4) 0.5826(2) 0.0326(12) Uani 1 1 d . . . . .
H2 H 0.336267 0.377997 0.596095 0.039 Uiso 1 1 calc R U . . .
C3 C 0.4039(4) 0.3190(4) 0.5342(2) 0.0416(15) Uani 1 1 d . . . . .
H3 H 0.368775 0.278910 0.515871 0.050 Uiso 1 1 calc R U . . .
C4 C 0.4725(3) 0.3190(4) 0.5132(2) 0.0400(14) Uani 1 1 d . . . . .
C5 C 0.5255(3) 0.3790(4) 0.5390(2) 0.0352(13) Uani 1 1 d . . . . .
H5 H 0.573007 0.380865 0.523610 0.042 Uiso 1 1 calc R U . . .
C28 C 0.4955(5) 0.2556(6) 0.4624(3) 0.065(2) Uani 1 1 d . . . . .
Cl1 Cl 0.30714(7) 0.49195(10) 0.70246(6) 0.0318(3) Uani 1 1 d . . . . .
F1 F 0.4454(10) 0.2638(10) 0.4156(5) 0.047(3) Uani 0.5 1 d . U P A 1
F2 F 0.5481(5) 0.3085(6) 0.4241(3) 0.051(2) Uani 0.5 1 d . U P A 1
F3 F 0.5227(10) 0.1794(8) 0.4706(5) 0.058(4) Uani 0.4 1 d . U P A 1
F4 F 0.4565(6) 0.1587(6) 0.4743(4) 0.062(2) Uani 0.5 1 d . U P A 3
F1' F 0.447(2) 0.230(2) 0.4281(15) 0.110(12) Uani 0.3 1 d . U P A 2
F2' F 0.4901(18) 0.2865(15) 0.4172(10) 0.082(7) Uani 0.3 1 d . U P A 2
F3' F 0.5580(6) 0.2169(9) 0.4681(5) 0.069(4) Uani 0.5 1 d . U P A 2
N2 N 0.4519(2) 0.6342(3) 0.74502(16) 0.0195(8) Uani 1 1 d . . . . .
N1 N 0.5265(2) 0.5488(3) 0.66271(17) 0.0213(9) Uani 1 1 d . . . . .
Pd1 Pd 0.42519(2) 0.52417(3) 0.67979(2) 0.01943(16) Uani 1 1 d . . . . .

loop_
_atom_site_aniso_label
_atom_site_aniso_U_11
_atom_site_aniso_U_22
_atom_site_aniso_U_33
_atom_site_aniso_U_23
_atom_site_aniso_U_13
_atom_site_aniso_U_12
C27 0.044(3) 0.031(3) 0.043(3) 0.003(3) 0.010(3) -0.009(3)
C25 0.022(2) 0.022(3) 0.024(3) -0.002(2) 0.002(2) -0.001(2)
C26 0.035(3) 0.030(3) 0.027(3) 0.000(2) -0.004(2) -0.001(2)
C17 0.018(2) 0.026(3) 0.021(2) -0.003(2) -0.0021(19) -0.006(2)
C18 0.024(3) 0.027(3) 0.030(3) -0.006(2) -0.001(2) 0.003(2)
C19 0.029(3) 0.034(3) 0.023(3) -0.012(2) 0.004(2) 0.005(2)
C20 0.030(3) 0.039(3) 0.019(3) -0.007(2) 0.000(2) -0.004(3)
C21 0.028(3) 0.024(3) 0.021(2) -0.001(2) -0.005(2) -0.001(2)
C16 0.018(2) 0.022(3) 0.019(2) -0.0061(19) -0.0011(19) -0.006(2)
C22 0.038(3) 0.033(3) 0.023(3) 0.002(2) 0.002(2) 0.010(3)
C23 0.040(3) 0.052(4) 0.048(4) 0.007(3) -0.012(3) -0.002(3)
C24 0.050(4) 0.034(3) 0.047(4) 0.008(3) -0.009(3) -0.007(3)
C14 0.018(2) 0.024(3) 0.019(2) -0.0019(19) -0.0021(18) 0.003(2)
C13 0.021(2) 0.031(3) 0.032(3) -0.007(2) -0.005(2) -0.004(2)
C12 0.016(2) 0.036(3) 0.042(3) -0.010(3) -0.007(2) -0.006(2)
C11 0.022(3) 0.033(3) 0.042(3) -0.007(3) -0.004(2) -0.005(2)
C10 0.025(3) 0.023(3) 0.034(3) 0.003(2) -0.001(2) 0.001(2)
C9 0.024(3) 0.028(3) 0.040(3) -0.001(2) 0.010(2) 0.008(2)
C8 0.030(3) 0.027(3) 0.033(3) -0.004(2) 0.010(2) 0.010(2)
C7 0.032(3) 0.017(2) 0.024(3) 0.001(2) 0.000(2) 0.014(2)
C15 0.019(2) 0.017(2) 0.024(3) 0.004(2) 0.0001(19) 0.001(2)
C6 0.041(3) 0.018(2) 0.020(3) -0.002(2) -0.002(2) 0.007(2)
C1 0.036(3) 0.019(3) 0.018(3) 0.000(2) -0.004(2) 0.000(2)
C2 0.047(3) 0.027(3) 0.024(3) 0.000(2) -0.007(2) -0.006(3)
C3 0.066(4) 0.029(3) 0.030(3) -0.007(2) -0.019(3) 0.000(3)
C4 0.059(4) 0.035(3) 0.026(3) -0.008(2) -0.003(3) 0.007(3)
C5 0.048(3) 0.033(3) 0.025(3) -0.004(2) 0.001(2) 0.006(3)
C28 0.099(7) 0.059(5) 0.037(5) -0.027(4) -0.028(4) 0.014(5)
Cl1 0.0243(7) 0.0410(8) 0.0300(7) -0.0041(6) 0.0000(5) -0.0126(6)
F1 0.089(9) 0.037(6) 0.014(4) -0.007(4) -0.016(5) 0.012(6)
F2 0.060(5) 0.068(5) 0.025(4) -0.016(4) 0.012(4) -0.003(5)
F3 0.127(12) 0.018(6) 0.028(5) 0.001(4) -0.006(7) 0.031(7)
F4 0.103(7) 0.032(4) 0.050(5) -0.021(4) -0.016(5) 0.016(5)
F1' 0.113(17) 0.12(2) 0.095(19) -0.062(14) -0.004(14) -0.012(15)
F2' 0.134(16) 0.060(12) 0.050(11) -0.007(9) 0.005(13) 0.026(13)
F3' 0.054(6) 0.080(9) 0.073(7) -0.049(6) 0.010(5) 0.007(6)
N2 0.021(2) 0.019(2) 0.018(2) -0.0036(16) -0.0008(16) -0.0019(18)
N1 0.024(2) 0.017(2) 0.022(2) -0.0013(17) 0.0019(17) -0.0015(18)
Pd1 0.0203(3) 0.0210(3) 0.0170(2) -0.00314(14) -0.00117(14) -0.00276(15)

loop_
_atom_type_symbol
_atom_type_description
_atom_type_scat_dispersion_real
_atom_type_scat_dispersion_imag
_atom_type_scat_source
C C 0.0033 0.0016 'International Tables Vol C Tables 4.2.6.8 and 6.1.1.4'
H H 0.0000 0.0000 'International Tables Vol C Tables 4.2.6.8 and 6.1.1.4'
N N 0.0061 0.0033 'International Tables Vol C Tables 4.2.6.8 and 6.1.1.4'
F F 0.0171 0.0103 'International Tables Vol C Tables 4.2.6.8 and 6.1.1.4'
Cl Cl 0.1484 0.1585 'International Tables Vol C Tables 4.2.6.8 and 6.1.1.4'
Pd Pd -0.9988 1.0072 'International Tables Vol C Tables 4.2.6.8 and 6.1.1.4'

loop_
_geom_angle_atom_site_label_1
_geom_angle_atom_site_label_2
_geom_angle_atom_site_label_3
_geom_angle
C25 C27 H27A 109.5
C25 C27 H27B 109.5
H27A C27 H27B 109.5
C25 C27 H27C 109.5
H27A C27 H27C 109.5
H27B C27 H27C 109.5
C17 C25 C27 113.2(4)
C17 C25 C26 109.8(4)
C27 C25 C26 110.5(5)
C17 C25 H25 107.7
C27 C25 H25 107.7
C26 C25 H25 107.7
C25 C26 H26A 109.5
C25 C26 H26B 109.5
H26A C26 H26B 109.5
C25 C26 H26C 109.5
H26A C26 H26C 109.5
H26B C26 H26C 109.5
C18 C17 C16 116.6(4)
C18 C17 C25 121.8(4)
C16 C17 C25 121.6(4)
C19 C18 C17 121.9(5)
C19 C18 H18 119.0
C17 C18 H18 119.0
C18 C19 C20 120.5(5)
C18 C19 H19 119.7
C20 C19 H19 119.7
C19 C20 C21 120.6(5)
C19 C20 H20 119.7
C21 C20 H20 119.7
C20 C21 C16 117.7(5)
C20 C21 C22 121.6(5)
C16 C21 C22 120.6(4)
C21 C16 C17 122.5(4)
C21 C16 N2 119.1(4)
C17 C16 N2 118.3(4)
C23 C22 C21 110.8(5)
C23 C22 C24 111.4(5)
C21 C22 C24 111.0(4)
C23 C22 H22 107.8
C21 C22 H22 107.8
C24 C22 H22 107.8
C22 C23 H23A 109.5
C22 C23 H23B 109.5
H23A C23 H23B 109.5
C22 C23 H23C 109.5
H23A C23 H23C 109.5
H23B C23 H23C 109.5
C22 C24 H24A 109.5
C22 C24 H24B 109.5
H24A C24 H24B 109.5
C22 C24 H24C 109.5
H24A C24 H24C 109.5
H24B C24 H24C 109.5
N2 C14 C15 117.5(4)
N2 C14 C13 126.8(4)
C15 C14 C13 115.7(4)
C14 C13 C12 110.3(4)
C14 C13 H13A 109.6
C12 C13 H13A 109.6
C14 C13 H13B 109.6
C12 C13 H13B 109.6
H13A C13 H13B 108.1
C11 C12 C13 111.4(4)
C11 C12 H12A 109.4
C13 C12 H12A 109.4
C11 C12 H12B 109.4
C13 C12 H12B 109.4
H12A C12 H12B 108.0
C12 C11 C10 113.0(4)
C12 C11 H11A 109.0
C10 C11 H11A 109.0
C12 C11 H11B 109.0
C10 C11 H11B 109.0
H11A C11 H11B 107.8
C15 C10 C9 116.3(5)
C15 C10 C11 119.3(5)
C9 C10 C11 124.4(5)
C8 C9 C10 121.4(5)
C8 C9 H9 119.3
C10 C9 H9 119.3
C9 C8 C7 120.2(5)
C9 C8 H8 119.9
C7 C8 H8 119.9
N1 C7 C8 117.4(5)
N1 C7 C6 111.9(4)
C8 C7 C6 130.7(5)
N1 C15 C10 122.7(5)
N1 C15 C14 112.8(4)
C10 C15 C14 124.5(4)
C5 C6 C1 122.1(5)
C5 C6 C7 122.4(5)
C1 C6 C7 115.5(4)
C2 C1 C6 117.9(5)
C2 C1 Pd1 129.8(4)
C6 C1 Pd1 112.2(3)
C1 C2 C3 120.3(5)
C1 C2 H2 119.9
C3 C2 H2 119.9
C4 C3 C2 120.9(5)
C4 C3 H3 119.6
C2 C3 H3 119.6
C3 C4 C5 120.8(5)
C3 C4 C28 122.3(6)
C5 C4 C28 116.9(6)
C6 C5 C4 117.9(5)
C6 C5 H5 121.0
C4 C5 H5 121.0
F2' C28 F1' 57.8(19)
F2' C28 F3' 109.4(19)
F1' C28 F3' 127.5(17)
F3 C28 F1 118.2(11)
F2' C28 C4 117.2(12)
F3 C28 C4 121.1(8)
F1' C28 C4 115.5(17)
F3' C28 C4 114.8(7)
F1 C28 C4 109.7(8)
F3 C28 F2 103.8(11)
F1 C28 F2 87.8(10)
C4 C28 F2 110.4(7)
C4 C28 F4 103.3(7)
C14 N2 C16 118.5(4)
C14 N2 Pd1 112.1(3)
C16 N2 Pd1 129.1(3)
C15 N1 C7 122.0(4)
C15 N1 Pd1 119.4(3)
C7 N1 Pd1 118.6(3)
N1 Pd1 C1 81.88(18)
N1 Pd1 N2 78.03(15)
C1 Pd1 N2 159.78(18)
N1 Pd1 Cl1 178.10(12)
C1 Pd1 Cl1 98.52(15)
N2 Pd1 Cl1 101.63(11)

loop_
_geom_bond_atom_site_label_1
_geom_bond_atom_site_label_2
_geom_bond_distance
C27 C25 1.527(7)
C27 H27A 0.9800
C27 H27B 0.9800
C27 H27C 0.9800
C25 C17 1.518(7)
C25 C26 1.543(7)
C25 H25 1.0000
C26 H26A 0.9800
C26 H26B 0.9800
C26 H26C 0.9800
C17 C18 1.394(7)
C17 C16 1.402(7)
C18 C19 1.370(7)
C18 H18 0.9500
C19 C20 1.368(7)
C19 H19 0.9500
C20 C21 1.398(7)
C20 H20 0.9500
C21 C16 1.397(7)
C21 C22 1.535(7)
C16 N2 1.439(6)
C22 C23 1.510(8)
C22 C24 1.553(8)
C22 H22 1.0000
C23 H23A 0.9800
C23 H23B 0.9800
C23 H23C 0.9800
C24 H24A 0.9800
C24 H24B 0.9800
C24 H24C 0.9800
C14 N2 1.282(6)
C14 C15 1.482(6)
C14 C13 1.513(7)
C13 C12 1.541(6)
C13 H13A 0.9900
C13 H13B 0.9900
C12 C11 1.499(7)
C12 H12A 0.9900
C12 H12B 0.9900
C11 C10 1.498(7)
C11 H11A 0.9900
C11 H11B 0.9900
C10 C15 1.363(7)
C10 C9 1.404(7)
C9 C8 1.357(7)
C9 H9 0.9500
C8 C7 1.412(7)
C8 H8 0.9500
C7 N1 1.347(6)
C7 C6 1.477(7)
C15 N1 1.348(6)
C6 C5 1.382(7)
C6 C1 1.420(7)
C1 C2 1.383(7)
C1 Pd1 1.996(5)
C2 C3 1.403(8)
C2 H2 0.9500
C3 C4 1.362(9)
C3 H3 0.9500
C4 C5 1.413(8)
C4 C28 1.502(9)
C5 H5 0.9500
C28 F2' 1.11(2)
C28 F3 1.176(13)
C28 F1' 1.24(4)
C28 F3' 1.286(12)
C28 F1 1.415(17)
C28 F2 1.494(13)
C28 F4 1.537(14)
Cl1 Pd1 2.3003(13)
N2 Pd1 2.167(4)
N1 Pd1 1.955(4)
